data_9007533
loop_
_publ_author_name
'Baur, W. H.'
'Khan, A. A.'

_publ_section_title
;
 Rutile-type compounds. IV.
 SiO2, GeO2 and a comparison with other rutile-type structures
;
_journal_issue 11
_journal_name_full 'Acta Crystallographica, Section B'
_journal_page_first 2133
_journal_page_last 2139
_journal_paper_doi 10.1107/S0567740871005466
_journal_volume 27
_journal_year 1971
_chemical_formula_sum 'O2 Sn'
_chemical_name_mineral Cassiterite
_space_group_IT_number 136
_symmetry_space_group_name_Hall '-P 4n 2n'
_symmetry_space_group_name_H-M 'P 42/m n m'
_cell_angle_alpha 90
_cell_angle_beta 90
_cell_angle_gamma 90
_cell_length_a 4.7380
_cell_length_b 4.7380
_cell_length_c 3.1865
_cell_formula_units_Z 2
_cell_volume 71.533
_database_code_amcsd 0009406
_exptl_crystal_density_diffrn 6.997
_cod_original_formula_sum 'Sn O2'
_cod_database_code 9007533

loop_
_space_group_symop_operation_xyz
x,y,z
-y,-x,z
y,x,-z
1/2+y,1/2-x,1/2-z
1/2-y,1/2+x,1/2+z
1/2+x,1/2-y,1/2+z
1/2-x,1/2+y,1/2-z
x,y,-z
-x,-y,z
y,x,z
-y,-x,-z
1/2-y,1/2+x,1/2-z
1/2+y,1/2-x,1/2+z
1/2-x,1/2+y,1/2+z
1/2+x,1/2-y,1/2-z
-x,-y,-z

loop_
_atom_site_aniso_label
_atom_site_aniso_U_11
_atom_site_aniso_U_22
_atom_site_aniso_U_33
_atom_site_aniso_U_12
_atom_site_aniso_U_13
_atom_site_aniso_U_23
Sn 0.00148 0.00148 0.00077 -0.00057 0.00000 0.00000
O 0.00296 0.00296 0.00211 -0.00250 0.00000 0.00000

loop_
_atom_site_label
_atom_site_fract_x
_atom_site_fract_y
_atom_site_fract_z
Sn 0.00000 0.00000 0.00000
O 0.30650 0.30650 0.00000

loop_
_cod_related_entry_id
_cod_related_entry_database
_cod_related_entry_code
1 AMCSD 0009406
